data_7234638
loop_
_publ_author_name
'Ajith R. Mallia'
'Ramarani Sethy'
'Vinayak Bhat'
'Mahesh Hariharan'

_publ_section_title
;
 Crystallization induced enhanced emission in conformational polymorphs of
 a rotationally flexible molecule
;
_journal_name_full 'Journal of Materials Chemistry C'
_journal_page_first 2931
_journal_page_last 2935
_journal_paper_doi 10.1039/C5TC03188E
_journal_volume 4
_journal_year 2016
_chemical_absolute_configuration rm
_chemical_formula_moiety 'C10 H9 N3'
_chemical_formula_sum 'C10 H9 N3'
_chemical_formula_weight 171.20
_space_group_crystal_system orthorhombic
_space_group_IT_number 56
_space_group_name_Hall '-P 2ab 2ac'
_space_group_name_H-M_alt 'P c c n'
_atom_sites_solution_hydrogens mixed
_cell_angle_alpha 90
_cell_angle_beta 90
_cell_angle_gamma 90
_cell_formula_units_Z 8
_cell_length_a 15.2009(19)
_cell_length_b 9.7035(11)
_cell_length_c 12.0827(15)
_cell_measurement_reflns_used 2992
_cell_measurement_temperature 296(2)
_cell_measurement_theta_max 27.81
_cell_measurement_theta_min 2.68
_cell_volume 1782.2(4)
_computing_cell_refinement 'Bruker SAINT'
_computing_data_collection 'Bruker APEX2'
_computing_data_reduction 'Bruker SAINT'
_computing_molecular_graphics 'Bruker SHELXTL'
_computing_publication_material 'Bruker SHELXTL'
_computing_structure_refinement 'SHELXL-2014 (Sheldrick, 2014)'
_computing_structure_solution 'SHELXL-2013 (Sheldrick, 2013)'
_diffrn_ambient_temperature 296(2)
_diffrn_detector_area_resol_mean 0
_diffrn_measured_fraction_theta_full 0.996
_diffrn_measured_fraction_theta_max 0.996
_diffrn_measurement_device_type 'Bruker APEX-II CCD'
_diffrn_measurement_method '\f and \w scans'
_diffrn_radiation_type MoK\a
_diffrn_radiation_wavelength 0.71073
_diffrn_reflns_av_R_equivalents 0.0269
_diffrn_reflns_av_unetI/netI 0.0245
_diffrn_reflns_Laue_measured_fraction_full 0.996
_diffrn_reflns_Laue_measured_fraction_max 0.996
_diffrn_reflns_limit_h_max 16
_diffrn_reflns_limit_h_min -19
_diffrn_reflns_limit_k_max 12
_diffrn_reflns_limit_k_min -9
_diffrn_reflns_limit_l_max 15
_diffrn_reflns_limit_l_min -15
_diffrn_reflns_number 7863
_diffrn_reflns_point_group_measured_fraction_full 0.996
_diffrn_reflns_point_group_measured_fraction_max 0.996
_diffrn_reflns_theta_full 25.242
_diffrn_reflns_theta_max 26.365
_diffrn_reflns_theta_min 2.490
_diffrn_source 'sealed tube'
_exptl_absorpt_coefficient_mu 0.081
_exptl_absorpt_correction_T_max 0.9919
_exptl_absorpt_correction_T_min 0.9840
_exptl_absorpt_correction_type multi-scan
_exptl_absorpt_process_details SADABS
_exptl_crystal_colour colourless
_exptl_crystal_density_diffrn 1.276
_exptl_crystal_density_meas 1.275
_exptl_crystal_density_method NONE
_exptl_crystal_description block
_exptl_crystal_F_000 720
_exptl_crystal_size_max 0.200
_exptl_crystal_size_mid 0.150
_exptl_crystal_size_min 0.100
_refine_diff_density_max 0.244
_refine_diff_density_min -0.131
_refine_diff_density_rms 0.034
_refine_ls_extinction_coef .
_refine_ls_extinction_method none
_refine_ls_goodness_of_fit_ref 1.086
_refine_ls_hydrogen_treatment mixed
_refine_ls_matrix_type full
_refine_ls_number_parameters 126
_refine_ls_number_reflns 1824
_refine_ls_number_restraints 3
_refine_ls_restrained_S_all 1.086
_refine_ls_R_factor_all 0.0743
_refine_ls_R_factor_gt 0.0511
_refine_ls_shift/su_max 0.000
_refine_ls_shift/su_mean 0.000
_refine_ls_structure_factor_coef Fsqd
_refine_ls_weighting_details 'w=1/[\s^2^(Fo^2^)+(0.0745P)^2^+0.4260P] where P=(Fo^2^+2Fc^2^)/3'
_refine_ls_weighting_scheme calc
_refine_ls_wR_factor_gt 0.1385
_refine_ls_wR_factor_ref 0.1630
_reflns_Friedel_coverage 0.000
_reflns_Friedel_fraction_full .
_reflns_Friedel_fraction_max .
_reflns_number_gt 1284
_reflns_number_total 1824
_reflns_threshold_expression 'I > 2\s(I)'
_cod_data_source_file J-Mater-Chem-C-2016-4-2931.cif
_cod_data_source_block 2
_cod_depositor_comments
;
The following automatic conversions were performed:

data item '_exptl_absorpt_correction_type' value 'MULTI-SCAN' was
changed to 'multi-scan' in accordance with the built-in table derived
from the CIF Core dictionary named 'cif_core.dic' version 2.4.5 last
updated on 2014-11-21.

Automatic conversion script
Id: cif_fix_values 6909 2019-04-08 15:41:33Z antanas 
;
_cod_database_code 7234638
_shelx_space_group_comment
;
The symmetry employed for this shelxl refinement is uniquely defined
by the following loop, which should always be used as a source of
symmetry information in preference to the above space-group names.
They are only intended as comments.
;
_shelx_estimated_absorpt_t_min 0.984
_shelx_estimated_absorpt_t_max 0.992
_shelxl_version_number 2014-3

loop_
_space_group_symop_operation_xyz
'x, y, z'
'x+1/2, -y, -z+1/2'
'-x, y+1/2, -z+1/2'
'-x+1/2, -y+1/2, z'
'-x, -y, -z'
'-x-1/2, y, z-1/2'
'x, -y-1/2, z-1/2'
'x-1/2, y-1/2, -z'

loop_
_atom_site_label
_atom_site_type_symbol
_atom_site_fract_x
_atom_site_fract_y
_atom_site_fract_z
_atom_site_U_iso_or_equiv
_atom_site_adp_type
_atom_site_occupancy
_atom_site_site_symmetry_order
_atom_site_calc_flag
_atom_site_refinement_flags_posn
_atom_site_refinement_flags_adp
_atom_site_refinement_flags_occupancy
_atom_site_disorder_assembly
_atom_site_disorder_group
C1 C 0.28736(14) 0.5803(2) 0.7597(2) 0.0745(6) Uani 1 1 d . . . . .
H1 H 0.3054 0.6218 0.8252 0.089 Uiso 1 1 calc R U . . .
C2 C 0.32822(16) 0.6189(3) 0.6639(2) 0.0868(8) Uani 1 1 d . . . . .
H2 H 0.3726 0.6848 0.6647 0.104 Uiso 1 1 calc R U . . .
C3 C 0.30228(15) 0.5582(3) 0.5664(2) 0.0874(7) Uani 1 1 d . . . . .
H3 H 0.3288 0.5822 0.4998 0.105 Uiso 1 1 calc R U . . .
C4 C 0.23664(13) 0.4615(2) 0.56933(17) 0.0702(6) Uani 1 1 d . . . . .
H4 H 0.2181 0.4186 0.5045 0.084 Uiso 1 1 calc R U . . .
C5 C 0.19812(11) 0.42821(19) 0.66969(14) 0.0533(5) Uani 1 1 d . . . . .
C6 C 0.12763(11) 0.32260(18) 0.67627(13) 0.0509(4) Uani 1 1 d . . . . .
C7 C 0.10842(12) 0.25679(18) 0.77402(14) 0.0531(5) Uani 1 1 d . . . . .
H7 H 0.1386 0.2801 0.8383 0.064 Uiso 1 1 calc R U . . .
C8 C 0.04376(13) 0.15513(19) 0.77701(14) 0.0578(5) Uani 1 1 d . . . . .
C9 C -0.00084(14) 0.1273(2) 0.67834(16) 0.0689(6) Uani 1 1 d . . . . .
H9 H -0.0451 0.0612 0.6759 0.083 Uiso 1 1 calc R U . . .
C10 C 0.02193(15) 0.1991(2) 0.58594(17) 0.0742(6) Uani 1 1 d . . . . .
H10 H -0.0084 0.1792 0.5210 0.089 Uiso 1 1 calc R U . . .
N1 N 0.22304(10) 0.48676(16) 0.76521(13) 0.0622(5) Uani 1 1 d . . . . .
N2 N 0.08459(11) 0.29601(18) 0.58102(12) 0.0655(5) Uani 1 1 d . . . . .
N3 N 0.02550(15) 0.0862(2) 0.87073(15) 0.0824(6) Uani 1 1 d D . . . .
H3' H 0.0522(15) 0.119(2) 0.9381(15) 0.096(8) Uiso 1 1 d D . . . .
H3'' H -0.0175(15) 0.014(2) 0.869(2) 0.110(9) Uiso 1 1 d D . . . .

loop_
_atom_site_aniso_label
_atom_site_aniso_U_11
_atom_site_aniso_U_22
_atom_site_aniso_U_33
_atom_site_aniso_U_23
_atom_site_aniso_U_13
_atom_site_aniso_U_12
C1 0.0664(13) 0.0700(13) 0.0872(15) -0.0067(11) -0.0101(11) -0.0028(11)
C2 0.0624(13) 0.0839(16) 0.114(2) 0.0065(14) 0.0024(13) -0.0165(12)
C3 0.0667(14) 0.1027(19) 0.0927(17) 0.0106(14) 0.0125(12) -0.0112(13)
C4 0.0606(12) 0.0847(14) 0.0653(11) 0.0028(10) 0.0036(9) -0.0019(11)
C5 0.0466(9) 0.0552(10) 0.0579(10) 0.0019(8) -0.0024(8) 0.0091(8)
C6 0.0484(9) 0.0535(10) 0.0507(9) -0.0009(7) -0.0024(7) 0.0078(7)
C7 0.0552(10) 0.0562(10) 0.0479(9) -0.0052(7) -0.0056(7) 0.0040(8)
C8 0.0633(11) 0.0583(11) 0.0517(10) -0.0020(8) 0.0021(8) -0.0005(9)
C9 0.0707(13) 0.0736(13) 0.0626(11) -0.0025(10) -0.0097(9) -0.0158(10)
C10 0.0787(14) 0.0858(15) 0.0580(11) 0.0015(10) -0.0202(10) -0.0131(12)
N1 0.0589(10) 0.0592(9) 0.0686(10) -0.0025(8) -0.0044(7) 0.0027(8)
N2 0.0667(10) 0.0753(11) 0.0545(9) 0.0057(8) -0.0127(7) -0.0044(8)
N3 0.1016(15) 0.0906(14) 0.0550(10) 0.0039(9) -0.0016(9) -0.0355(12)

loop_
_atom_type_symbol
_atom_type_description
_atom_type_scat_dispersion_real
_atom_type_scat_dispersion_imag
_atom_type_scat_source
C C 0.0033 0.0016 'International Tables Vol C Tables 4.2.6.8 and 6.1.1.4'
H H 0.0000 0.0000 'International Tables Vol C Tables 4.2.6.8 and 6.1.1.4'
N N 0.0061 0.0033 'International Tables Vol C Tables 4.2.6.8 and 6.1.1.4'

loop_
_geom_angle_atom_site_label_1
_geom_angle_atom_site_label_2
_geom_angle_atom_site_label_3
_geom_angle
_geom_angle_site_symmetry_1
_geom_angle_site_symmetry_3
N1 C1 C2 124.2(2) . .
N1 C1 H1 117.9 . .
C2 C1 H1 117.9 . .
C1 C2 C3 118.6(2) . .
C1 C2 H2 120.7 . .
C3 C2 H2 120.7 . .
C4 C3 C2 118.7(2) . .
C4 C3 H3 120.7 . .
C2 C3 H3 120.7 . .
C3 C4 C5 119.4(2) . .
C3 C4 H4 120.3 . .
C5 C4 H4 120.3 . .
N1 C5 C4 122.37(18) . .
N1 C5 C6 116.76(15) . .
C4 C5 C6 120.86(17) . .
N2 C6 C7 122.78(17) . .
N2 C6 C5 115.88(15) . .
C7 C6 C5 121.34(15) . .
C6 C7 C8 120.09(16) . .
C6 C7 H7 120.0 . .
C8 C7 H7 120.0 . .
N3 C8 C7 121.33(17) . .
N3 C8 C9 121.49(19) . .
C7 C8 C9 117.18(17) . .
C10 C9 C8 118.54(19) . .
C10 C9 H9 120.7 . .
C8 C9 H9 120.7 . .
N2 C10 C9 125.21(18) . .
N2 C10 H10 117.4 . .
C9 C10 H10 117.4 . .
C1 N1 C5 116.84(18) . .
C10 N2 C6 116.18(16) . .
C8 N3 H3' 117.3(14) . .
C8 N3 H3'' 119.4(15) . .
H3' N3 H3'' 123.0(18) . .

loop_
_geom_bond_atom_site_label_1
_geom_bond_atom_site_label_2
_geom_bond_distance
_geom_bond_site_symmetry_2
C1 N1 1.336(3) .
C1 C2 1.365(3) .
C1 H1 0.9300 .
C2 C3 1.375(3) .
C2 H2 0.9300 .
C3 C4 1.370(3) .
C3 H3 0.9300 .
C4 C5 1.385(3) .
C4 H4 0.9300 .
C5 N1 1.341(2) .
C5 C6 1.485(3) .
C6 N2 1.349(2) .
C6 C7 1.374(2) .
C7 C8 1.393(3) .
C7 H7 0.9300 .
C8 N3 1.344(2) .
C8 C9 1.398(3) .
C9 C10 1.360(3) .
C9 H9 0.9300 .
C10 N2 1.340(3) .
C10 H10 0.9300 .
N3 H3' 0.964(15) .
N3 H3'' 0.959(16) .

loop_
_geom_hbond_atom_site_label_D
_geom_hbond_atom_site_label_H
_geom_hbond_atom_site_label_A
_geom_hbond_distance_DH
_geom_hbond_distance_HA
_geom_hbond_distance_DA
_geom_hbond_angle_DHA
_geom_hbond_site_symmetry_A
N3 H3' N2 0.964(15) 1.975(16) 2.927(2) 169(2) 7_566
N3 H3'' N2 0.959(16) 2.423(19) 3.327(3) 157(2) 3_546
